data_4083685
loop_
_publ_author_name
'Rabe, Gerd W.'
'Riederer, Florian A.'
'Zhang-Presse, Mei'
'Rheingold, Arnold L.'

_publ_section_title
;
 A Partially Demethylated Donor-Functionalized Terphenyl Lanthanide
 Compound
;
_journal_issue 23
_journal_name_full Organometallics
_journal_page_first 5724
_journal_paper_doi 10.1021/om070010+
_journal_volume 26
_journal_year 2007
_chemical_formula_sum 'C66 H70 Cl0 O4 Sm2'
_chemical_formula_weight 1227.92
_chemical_name_systematic
; 

 ? 

;
_space_group_IT_number 14
_symmetry_cell_setting monoclinic
_symmetry_space_group_name_Hall '-P 2ybc'
_symmetry_space_group_name_H-M 'P 1 21/c 1'
_atom_sites_solution_hydrogens geom
_atom_sites_solution_primary direct
_atom_sites_solution_secondary difmap
_audit_creation_method SHELXL-97
_cell_angle_alpha 90.00
_cell_angle_beta 106.7030(10)
_cell_angle_gamma 90.00
_cell_formula_units_Z 4
_cell_length_a 16.5266(16)
_cell_length_b 15.5034(15)
_cell_length_c 21.809(2)
_cell_measurement_reflns_used 7854
_cell_measurement_temperature 100(2)
_cell_measurement_theta_max 27.51
_cell_measurement_theta_min 2.25
_cell_volume 5352.1(9)
_computing_cell_refinement 'Bruker SMART'
_computing_data_collection 'Bruker SMART'
_computing_data_reduction 'Bruker SAINT'
_computing_molecular_graphics 'Bruker SHELXTL'
_computing_publication_material 'Bruker SHELXTL'
_computing_structure_refinement 'SHELXL-97 (Sheldrick, 1997)'
_computing_structure_solution 'SHELXS-97 (Sheldrick, 1990)'
_diffrn_ambient_temperature 100(2)
_diffrn_measured_fraction_theta_full 0.974
_diffrn_measured_fraction_theta_max 0.974
_diffrn_measurement_device_type 'CCD area detector'
_diffrn_measurement_method 'phi and omega scans'
_diffrn_radiation_monochromator graphite
_diffrn_radiation_source 'fine-focus sealed tube'
_diffrn_radiation_type MoK\a
_diffrn_radiation_wavelength 0.71073
_diffrn_reflns_av_R_equivalents 0.0239
_diffrn_reflns_av_sigmaI/netI 0.0227
_diffrn_reflns_limit_h_max 21
_diffrn_reflns_limit_h_min -21
_diffrn_reflns_limit_k_max 20
_diffrn_reflns_limit_k_min -19
_diffrn_reflns_limit_l_max 28
_diffrn_reflns_limit_l_min -28
_diffrn_reflns_number 45819
_diffrn_reflns_theta_full 27.53
_diffrn_reflns_theta_max 27.53
_diffrn_reflns_theta_min 1.84
_exptl_absorpt_coefficient_mu 2.222
_exptl_absorpt_correction_T_max 0.6649
_exptl_absorpt_correction_T_min 0.4702
_exptl_absorpt_correction_type none
_exptl_absorpt_process_details SADABS
_exptl_crystal_colour yellow
_exptl_crystal_density_diffrn 1.524
_exptl_crystal_density_meas 0
_exptl_crystal_density_method 'not measured'
_exptl_crystal_description block
_exptl_crystal_F_000 2488
_exptl_crystal_size_max 0.40
_exptl_crystal_size_mid 0.30
_exptl_crystal_size_min 0.20
_refine_diff_density_max 1.264
_refine_diff_density_min -0.402
_refine_diff_density_rms 0.085
_refine_ls_extinction_method none
_refine_ls_goodness_of_fit_ref 1.020
_refine_ls_hydrogen_treatment mixed
_refine_ls_matrix_type full
_refine_ls_number_parameters 577
_refine_ls_number_reflns 12022
_refine_ls_number_restraints 0
_refine_ls_restrained_S_all 1.020
_refine_ls_R_factor_all 0.0268
_refine_ls_R_factor_gt 0.0226
_refine_ls_shift/su_max 0.003
_refine_ls_shift/su_mean 0.000
_refine_ls_structure_factor_coef Fsqd
_refine_ls_weighting_details 'calc w=1/[\s^2^(Fo^2^)+(0.0500P)^2^+0.0000P] where P=(Fo^2^+2Fc^2^)/3'
_refine_ls_weighting_scheme calc
_refine_ls_wR_factor_gt 0.0722
_refine_ls_wR_factor_ref 0.0743
_reflns_number_gt 10266
_reflns_number_total 12022
_reflns_threshold_expression >2sigma(I)
_cod_data_source_file rab61.cif
_cod_data_source_block rab61
_cod_depositor_comments
;
The following automatic conversions were performed:

'_symmetry_cell_setting' value 'Monoclinic' changed to 'monoclinic'
according to
/usr/data/users/saulius/automatic-downloads/retrospective/ACS/lib/dictionaries/cif_core.dic
dictionary named 'cif_core.dic' version 2.4.2 from 2011-04-26.

Automatic conversion script
Id: cif_fix_values 2281 2013-09-26 08:29:07Z andrius 
;
_cod_original_sg_symbol_H-M P2(1)/c
_cod_database_code 4083685

loop_
_symmetry_equiv_pos_as_xyz
'x, y, z'
'-x, y+1/2, -z+1/2'
'-x, -y, -z'
'x, -y-1/2, z-1/2'

loop_
_atom_site_label
_atom_site_type_symbol
_atom_site_fract_x
_atom_site_fract_y
_atom_site_fract_z
_atom_site_U_iso_or_equiv
_atom_site_adp_type
_atom_site_occupancy
_atom_site_symmetry_multiplicity
_atom_site_calc_flag
_atom_site_refinement_flags
Sm1 Sm 0.285065(6) 0.091978(6) 0.174821(4) 0.01384(4) Uani 1 1 d .
Sm2 Sm 0.206143(6) 0.086696(6) 0.323798(4) 0.01411(4) Uani 1 1 d .
O1 O 0.32390(9) 0.08474(8) 0.28864(7) 0.0173(3) Uani 1 1 d .
O2 O 0.37828(9) -0.03484(9) 0.19672(7) 0.0282(3) Uani 1 1 d .
O3 O 0.16821(9) 0.08951(8) 0.21060(7) 0.0161(3) Uani 1 1 d .
O4 O 0.11041(9) -0.03756(9) 0.29684(7) 0.0241(3) Uani 1 1 d .
C1 C 0.35091(13) 0.18013(13) 0.09236(10) 0.0247(4) Uani 1 1 d .
C2 C 0.34282(12) 0.24078(13) 0.13950(10) 0.0221(4) Uani 1 1 d .
C3 C 0.25540(12) 0.25472(12) 0.13032(9) 0.0199(4) Uani 1 1 d .
C4 C 0.21023(12) 0.20338(12) 0.07810(9) 0.0213(4) Uani 1 1 d .
C5 C 0.26944(13) 0.15750(12) 0.05493(9) 0.0243(4) Uani 1 1 d .
C6 C 0.43223(14) 0.15467(14) 0.08005(12) 0.0402(6) Uani 1 1 d .
H6A H 0.4449 0.1948 0.0493 0.060 Uiso 1 1 calc R
H6B H 0.4271 0.0961 0.0625 0.060 Uiso 1 1 calc R
H6C H 0.4780 0.1564 0.1203 0.060 Uiso 1 1 calc R
C7 C 0.41338(13) 0.29253(13) 0.18240(10) 0.0351(5) Uani 1 1 d .
H7A H 0.4234 0.3441 0.1596 0.053 Uiso 1 1 calc R
H7B H 0.4649 0.2575 0.1948 0.053 Uiso 1 1 calc R
H7C H 0.3980 0.3099 0.2208 0.053 Uiso 1 1 calc R
C8 C 0.21921(14) 0.31655(13) 0.16786(10) 0.0327(5) Uani 1 1 d .
H8A H 0.2114 0.3729 0.1467 0.049 Uiso 1 1 calc R
H8B H 0.2579 0.3223 0.2111 0.049 Uiso 1 1 calc R
H8C H 0.1646 0.2950 0.1704 0.049 Uiso 1 1 calc R
C9 C 0.11672(12) 0.20263(14) 0.04747(10) 0.0334(5) Uani 1 1 d .
H9A H 0.1019 0.2466 0.0138 0.050 Uiso 1 1 calc R
H9B H 0.0877 0.2151 0.0798 0.050 Uiso 1 1 calc R
H9C H 0.0994 0.1457 0.0287 0.050 Uiso 1 1 calc R
C10 C 0.24534(15) 0.10282(13) -0.00460(9) 0.0348(5) Uani 1 1 d .
H10A H 0.2436 0.1388 -0.0419 0.052 Uiso 1 1 calc R
H10B H 0.1895 0.0773 -0.0097 0.052 Uiso 1 1 calc R
H10C H 0.2872 0.0568 -0.0009 0.052 Uiso 1 1 calc R
C11 C 0.25551(12) 0.23808(12) 0.38440(9) 0.0225(4) Uani 1 1 d .
C12 C 0.26857(13) 0.17674(13) 0.43400(9) 0.0253(4) Uani 1 1 d .
C13 C 0.18828(13) 0.14700(12) 0.43636(9) 0.0247(4) Uani 1 1 d .
C14 C 0.12585(13) 0.19010(13) 0.38773(9) 0.0237(4) Uani 1 1 d .
C15 C 0.16723(12) 0.24685(12) 0.35566(9) 0.0208(4) Uani 1 1 d .
C16 C 0.32209(14) 0.29174(14) 0.36818(11) 0.0362(5) Uani 1 1 d .
H16A H 0.3319 0.3443 0.3943 0.054 Uiso 1 1 calc R
H16B H 0.3032 0.3074 0.3227 0.054 Uiso 1 1 calc R
H16C H 0.3747 0.2586 0.3769 0.054 Uiso 1 1 calc R
C17 C 0.35003(14) 0.15041(14) 0.48075(10) 0.0385(6) Uani 1 1 d .
H17A H 0.3634 0.1899 0.5174 0.058 Uiso 1 1 calc R
H17B H 0.3953 0.1525 0.4600 0.058 Uiso 1 1 calc R
H17C H 0.3449 0.0915 0.4956 0.058 Uiso 1 1 calc R
C18 C 0.17408(18) 0.08799(13) 0.48652(10) 0.0403(6) Uani 1 1 d .
H18A H 0.1697 0.1220 0.5233 0.060 Uiso 1 1 calc R
H18B H 0.2216 0.0477 0.5003 0.060 Uiso 1 1 calc R
H18C H 0.1216 0.0556 0.4689 0.060 Uiso 1 1 calc R
C19 C 0.03153(13) 0.18049(14) 0.37332(11) 0.0352(5) Uani 1 1 d .
H19A H 0.0105 0.2213 0.3995 0.053 Uiso 1 1 calc R
H19B H 0.0181 0.1215 0.3832 0.053 Uiso 1 1 calc R
H19C H 0.0046 0.1924 0.3279 0.053 Uiso 1 1 calc R
C20 C 0.12628(14) 0.31722(13) 0.31049(10) 0.0315(5) Uani 1 1 d .
H20A H 0.1190 0.3682 0.3349 0.047 Uiso 1 1 calc R
H20B H 0.0710 0.2976 0.2838 0.047 Uiso 1 1 calc R
H20C H 0.1620 0.3320 0.2831 0.047 Uiso 1 1 calc R
C21 C 0.39555(13) -0.05767(13) 0.13950(11) 0.0268(5) Uani 1 1 d .
C22 C 0.47840(14) -0.05245(15) 0.13836(13) 0.0373(6) Uani 1 1 d .
H22A H 0.5216 -0.0365 0.1758 0.045 Uiso 1 1 calc R
C23 C 0.49835(16) -0.07078(15) 0.08183(14) 0.0409(6) Uani 1 1 d .
H23A H 0.5550 -0.0665 0.0802 0.049 Uiso 1 1 calc R
C24 C 0.43526(17) -0.09507(13) 0.02852(14) 0.0382(6) Uani 1 1 d .
H24A H 0.4482 -0.1072 -0.0103 0.046 Uiso 1 1 calc R
C25 C 0.35243(15) -0.10199(13) 0.03111(11) 0.0303(5) Uani 1 1 d .
H25A H 0.3098 -0.1202 -0.0060 0.036 Uiso 1 1 calc R
C26 C 0.33005(15) -0.08303(12) 0.08667(11) 0.0244(5) Uani 1 1 d .
C27 C 0.24023(14) -0.09202(12) 0.08738(10) 0.0234(5) Uani 1 1 d .
C28 C 0.19908(14) -0.16803(13) 0.06220(10) 0.0301(5) Uani 1 1 d .
H28A H 0.2286 -0.2115 0.0466 0.036 Uiso 1 1 calc R
C29 C 0.11555(15) -0.18046(14) 0.05990(11) 0.0348(6) Uani 1 1 d .
H29A H 0.0879 -0.2331 0.0440 0.042 Uiso 1 1 calc R
C3A1 C 0.11247(12) -0.03796(12) 0.10471(9) 0.0194(4) Uani 1 1 d .
C31 C 0.07236(14) -0.11566(15) 0.08093(10) 0.0284(5) Uani 1 1 d .
H31A H 0.0148 -0.1240 0.0792 0.034 Uiso 1 1 calc R
C32 C 0.05832(12) 0.03004(13) 0.12204(9) 0.0198(4) Uani 1 1 d .
C33 C -0.02682(12) 0.03683(16) 0.08586(10) 0.0302(5) Uani 1 1 d .
H33A H -0.0476 -0.0014 0.0508 0.036 Uiso 1 1 calc R
C34 C -0.08146(15) 0.09637(16) 0.09887(12) 0.0396(6) Uani 1 1 d .
H34A H -0.1386 0.0987 0.0732 0.048 Uiso 1 1 calc R
C35 C -0.05262(14) 0.15270(16) 0.14960(11) 0.0366(6) Uani 1 1 d .
H35A H -0.0897 0.1939 0.1592 0.044 Uiso 1 1 calc R
C36 C 0.03083(13) 0.14844(14) 0.18612(10) 0.0259(4) Uani 1 1 d .
H36A H 0.0506 0.1869 0.2212 0.031 Uiso 1 1 calc R
C37 C 0.08669(12) 0.08883(11) 0.17259(10) 0.0173(4) Uani 1 1 d .
C38 C 0.19925(12) -0.02463(12) 0.11071(9) 0.0182(4) Uani 1 1 d .
C39 C 0.09029(13) -0.06474(14) 0.35220(10) 0.0242(4) Uani 1 1 d .
C40 C 0.00786(13) -0.05357(14) 0.35326(11) 0.0306(5) Uani 1 1 d .
H40A H -0.0332 -0.0304 0.3172 0.037 Uiso 1 1 calc R
C41 C -0.01433(15) -0.07700(15) 0.40850(13) 0.0344(6) Uani 1 1 d .
H41A H -0.0703 -0.0684 0.4107 0.041 Uiso 1 1 calc R
C42 C 0.04558(15) -0.11241(14) 0.45918(12) 0.0322(5) Uani 1 1 d .
H42A H 0.0307 -0.1291 0.4965 0.039 Uiso 1 1 calc R
C43 C 0.12775(14) -0.12422(13) 0.45662(10) 0.0286(5) Uani 1 1 d .
H43A H 0.1679 -0.1501 0.4920 0.034 Uiso 1 1 calc R
C44 C 0.15326(14) -0.09912(12) 0.40345(11) 0.0226(4) Uani 1 1 d .
C45 C 0.24315(14) -0.10744(13) 0.40336(10) 0.0235(4) Uani 1 1 d .
C46 C 0.28327(15) -0.18531(14) 0.42496(10) 0.0339(5) Uani 1 1 d .
H46A H 0.2531 -0.2305 0.4381 0.041 Uiso 1 1 calc R
C47 C 0.36723(16) -0.19687(16) 0.42735(12) 0.0415(6) Uani 1 1 d .
H47A H 0.3941 -0.2507 0.4402 0.050 Uiso 1 1 calc R
C48 C 0.41151(14) -0.12960(15) 0.41090(11) 0.0346(6) Uani 1 1 d .
H48A H 0.4693 -0.1374 0.4130 0.041 Uiso 1 1 calc R
C49 C 0.37247(13) -0.04958(14) 0.39102(9) 0.0240(4) Uani 1 1 d .
C50 C 0.42796(12) 0.02105(14) 0.37920(9) 0.0253(4) Uani 1 1 d .
C51 C 0.51102(14) 0.02707(18) 0.41971(10) 0.0383(6) Uani 1 1 d .
H51A H 0.5294 -0.0142 0.4530 0.046 Uiso 1 1 calc R
C52 C 0.56674(16) 0.08972(19) 0.41353(13) 0.0494(8) Uani 1 1 d .
H52A H 0.6221 0.0919 0.4424 0.059 Uiso 1 1 calc R
C53 C 0.54146(15) 0.14956(19) 0.36490(12) 0.0472(7) Uani 1 1 d .
H53A H 0.5794 0.1932 0.3599 0.057 Uiso 1 1 calc R
C54 C 0.46045(13) 0.14565(16) 0.32334(10) 0.0321(5) Uani 1 1 d .
H54A H 0.4436 0.1863 0.2895 0.039 Uiso 1 1 calc R
C55 C 0.40356(12) 0.08320(12) 0.33044(10) 0.0204(4) Uani 1 1 d .
C56 C 0.28567(12) -0.03697(13) 0.38462(9) 0.0199(4) Uani 1 1 d .
C58 C 0.36778(18) -0.10869(16) 0.23426(12) 0.0398(6) Uani 1 1 d .
H58A H 0.4129 -0.1505 0.2361 0.060 Uiso 1 1 calc R
H58B H 0.3129 -0.1357 0.2143 0.060 Uiso 1 1 calc R
H58C H 0.3704 -0.0900 0.2777 0.060 Uiso 1 1 calc R
C60 C 0.12164(17) -0.10899(16) 0.25676(11) 0.0348(5) Uani 1 1 d .
H60A H 0.0759 -0.1508 0.2525 0.052 Uiso 1 1 calc R
H60B H 0.1761 -0.1370 0.2765 0.052 Uiso 1 1 calc R
H60C H 0.1205 -0.0872 0.2143 0.052 Uiso 1 1 calc R

loop_
_atom_site_aniso_label
_atom_site_aniso_U_11
_atom_site_aniso_U_22
_atom_site_aniso_U_33
_atom_site_aniso_U_23
_atom_site_aniso_U_13
_atom_site_aniso_U_12
Sm1 0.01280(6) 0.01614(7) 0.01224(7) 0.00042(3) 0.00306(4) -0.00170(3)
Sm2 0.01433(6) 0.01607(7) 0.01163(7) -0.00032(3) 0.00323(4) 0.00179(3)
O1 0.0136(7) 0.0232(7) 0.0131(7) 0.0015(5) 0.0006(5) 0.0009(5)
O2 0.0252(8) 0.0287(8) 0.0275(8) -0.0025(6) 0.0023(6) 0.0091(6)
O3 0.0118(7) 0.0209(7) 0.0137(7) -0.0008(5) 0.0006(5) 0.0002(5)
O4 0.0252(7) 0.0248(8) 0.0211(7) 0.0037(6) 0.0046(6) -0.0066(6)
C1 0.0280(11) 0.0224(10) 0.0290(11) 0.0096(8) 0.0167(9) 0.0021(8)
C2 0.0203(10) 0.0209(10) 0.0240(11) 0.0056(8) 0.0043(8) -0.0054(8)
C3 0.0222(10) 0.0193(9) 0.0184(10) 0.0057(7) 0.0059(8) 0.0021(7)
C4 0.0229(10) 0.0217(10) 0.0181(10) 0.0073(8) 0.0042(8) -0.0009(8)
C5 0.0357(12) 0.0220(10) 0.0180(10) 0.0053(8) 0.0122(9) -0.0020(8)
C6 0.0343(13) 0.0369(13) 0.0603(16) 0.0151(11) 0.0307(12) 0.0083(10)
C7 0.0325(12) 0.0295(12) 0.0373(13) 0.0054(10) 0.0006(10) -0.0134(9)
C8 0.0409(13) 0.0289(11) 0.0298(12) 0.0041(9) 0.0126(10) 0.0102(9)
C9 0.0242(11) 0.0406(13) 0.0298(12) 0.0126(10) -0.0013(9) -0.0025(9)
C10 0.0562(16) 0.0299(11) 0.0205(11) 0.0006(9) 0.0146(11) -0.0043(10)
C11 0.0251(10) 0.0199(10) 0.0211(10) -0.0080(8) 0.0045(8) -0.0019(8)
C12 0.0292(11) 0.0256(11) 0.0169(10) -0.0089(8) -0.0001(8) 0.0046(8)
C13 0.0379(12) 0.0206(10) 0.0170(10) -0.0037(8) 0.0100(9) 0.0037(8)
C14 0.0269(10) 0.0234(10) 0.0242(11) -0.0090(8) 0.0126(8) -0.0003(8)
C15 0.0247(10) 0.0190(10) 0.0189(10) -0.0056(8) 0.0068(8) 0.0033(8)
C16 0.0330(12) 0.0303(12) 0.0486(15) -0.0103(10) 0.0169(11) -0.0091(9)
C17 0.0406(13) 0.0377(13) 0.0264(12) -0.0107(10) -0.0078(10) 0.0091(10)
C18 0.075(2) 0.0303(13) 0.0214(12) -0.0020(9) 0.0227(12) 0.0006(11)
C19 0.0313(12) 0.0379(13) 0.0424(14) -0.0124(10) 0.0202(10) 0.0001(9)
C20 0.0414(13) 0.0251(11) 0.0265(11) -0.0014(9) 0.0073(10) 0.0101(9)
C21 0.0255(11) 0.0200(10) 0.0359(12) -0.0035(9) 0.0103(9) 0.0058(8)
C22 0.0225(11) 0.0288(12) 0.0598(16) -0.0027(11) 0.0107(11) 0.0086(9)
C23 0.0292(13) 0.0271(12) 0.072(2) -0.0016(12) 0.0239(13) 0.0052(10)
C24 0.0475(16) 0.0258(12) 0.0555(17) -0.0072(10) 0.0374(14) -0.0021(10)
C25 0.0365(13) 0.0244(11) 0.0360(13) -0.0080(9) 0.0199(10) -0.0041(9)
C26 0.0287(11) 0.0185(10) 0.0304(13) -0.0028(8) 0.0158(10) -0.0013(8)
C27 0.0300(12) 0.0222(11) 0.0210(11) -0.0025(8) 0.0123(9) -0.0044(8)
C28 0.0426(13) 0.0242(11) 0.0308(12) -0.0096(9) 0.0223(10) -0.0094(9)
C29 0.0436(14) 0.0296(12) 0.0373(13) -0.0173(10) 0.0212(11) -0.0197(10)
C3A1 0.0225(10) 0.0238(10) 0.0121(9) -0.0025(7) 0.0054(7) -0.0064(8)
C31 0.0273(11) 0.0372(12) 0.0238(11) -0.0102(9) 0.0123(9) -0.0156(9)
C32 0.0171(9) 0.0280(10) 0.0139(9) 0.0009(8) 0.0038(7) -0.0047(8)
C33 0.0193(10) 0.0463(14) 0.0220(11) -0.0024(10) 0.0014(8) -0.0060(9)
C34 0.0139(11) 0.0620(17) 0.0362(15) 0.0004(11) -0.0035(10) 0.0043(10)
C35 0.0214(11) 0.0478(14) 0.0371(14) 0.0001(11) 0.0030(10) 0.0119(10)
C36 0.0194(10) 0.0331(12) 0.0238(11) -0.0005(9) 0.0037(8) 0.0050(8)
C37 0.0124(9) 0.0237(11) 0.0148(10) 0.0039(7) 0.0022(8) -0.0004(7)
C38 0.0199(9) 0.0215(10) 0.0138(9) 0.0008(7) 0.0056(7) -0.0034(7)
C39 0.0264(11) 0.0218(10) 0.0267(11) 0.0030(9) 0.0110(9) -0.0046(8)
C40 0.0235(11) 0.0293(12) 0.0387(13) 0.0049(10) 0.0083(9) -0.0052(9)
C41 0.0252(12) 0.0340(13) 0.0485(16) 0.0014(11) 0.0178(11) -0.0053(9)
C42 0.0386(13) 0.0267(11) 0.0402(14) 0.0073(10) 0.0254(11) -0.0022(10)
C43 0.0356(12) 0.0212(11) 0.0339(12) 0.0076(9) 0.0180(10) 0.0036(9)
C44 0.0284(12) 0.0184(10) 0.0241(11) 0.0040(8) 0.0124(9) 0.0012(8)
C45 0.0277(11) 0.0254(10) 0.0204(11) 0.0047(8) 0.0118(9) 0.0065(8)
C46 0.0451(14) 0.0285(12) 0.0346(13) 0.0154(10) 0.0218(11) 0.0122(10)
C47 0.0486(15) 0.0373(13) 0.0469(15) 0.0243(11) 0.0270(12) 0.0238(11)
C48 0.0311(12) 0.0458(14) 0.0307(13) 0.0166(11) 0.0151(10) 0.0201(10)
C49 0.0234(10) 0.0338(12) 0.0148(10) 0.0061(8) 0.0054(8) 0.0076(9)
C50 0.0183(10) 0.0402(12) 0.0174(10) 0.0065(9) 0.0051(8) 0.0055(9)
C51 0.0213(11) 0.0702(17) 0.0198(11) 0.0124(11) 0.0002(9) 0.0054(11)
C52 0.0181(12) 0.095(2) 0.0288(14) 0.0087(13) -0.0035(10) -0.0093(12)
C53 0.0238(12) 0.0713(19) 0.0406(15) 0.0084(13) 0.0002(10) -0.0170(12)
C54 0.0217(11) 0.0476(14) 0.0249(12) 0.0059(10) 0.0034(9) -0.0088(10)
C55 0.0120(9) 0.0337(12) 0.0142(10) -0.0003(8) 0.0018(8) 0.0008(7)
C56 0.0217(10) 0.0242(10) 0.0151(9) 0.0015(8) 0.0073(8) 0.0040(8)
C58 0.0551(17) 0.0349(13) 0.0279(13) 0.0065(11) 0.0096(12) 0.0195(12)
C60 0.0438(14) 0.0341(12) 0.0271(13) -0.0051(10) 0.0114(11) -0.0154(11)

loop_
_atom_type_symbol
_atom_type_description
_atom_type_scat_dispersion_real
_atom_type_scat_dispersion_imag
_atom_type_scat_source
C C 0.0033 0.0016 'International Tables Vol C Tables 4.2.6.8 and 6.1.1.4'
H H 0.0000 0.0000 'International Tables Vol C Tables 4.2.6.8 and 6.1.1.4'
Li Li -0.0003 0.0001 'International Tables Vol C Tables 4.2.6.8 and 6.1.1.4'
O O 0.0106 0.0060 'International Tables Vol C Tables 4.2.6.8 and 6.1.1.4'
Cl Cl 0.1484 0.1585 'International Tables Vol C Tables 4.2.6.8 and 6.1.1.4'
Sm Sm -0.1638 3.4418 'International Tables Vol C Tables 4.2.6.8 and 6.1.1.4'

loop_
_geom_angle_atom_site_label_1
_geom_angle_atom_site_label_2
_geom_angle_atom_site_label_3
_geom_angle
O3 Sm1 O1 69.13(5)
O3 Sm1 O2 117.70(5)
O1 Sm1 O2 78.09(5)
O3 Sm1 C38 77.08(5)
O1 Sm1 C38 119.65(5)
O2 Sm1 C38 75.54(6)
O3 Sm1 C2 121.11(5)
O1 Sm1 C2 109.09(5)
O2 Sm1 C2 119.14(6)
C38 Sm1 C2 131.19(6)
O3 Sm1 C3 93.13(5)
O1 Sm1 C3 112.70(5)
O2 Sm1 C3 148.98(5)
C38 Sm1 C3 117.76(6)
C2 Sm1 C3 30.49(6)
O3 Sm1 C1 140.59(5)
O1 Sm1 C1 132.31(6)
O2 Sm1 C1 100.53(6)
C38 Sm1 C1 105.49(6)
C2 Sm1 C1 30.57(6)
C3 Sm1 C1 50.10(6)
O3 Sm1 C4 91.99(5)
O1 Sm1 C4 139.58(5)
O2 Sm1 C4 140.80(5)
C38 Sm1 C4 88.09(6)
C2 Sm1 C4 49.94(6)
C3 Sm1 C4 30.18(5)
C1 Sm1 C4 49.51(6)
O3 Sm1 C5 118.32(5)
O1 Sm1 C5 158.91(5)
O2 Sm1 C5 111.28(6)
C38 Sm1 C5 81.38(6)
C2 Sm1 C5 49.83(6)
C3 Sm1 C5 49.76(6)
C1 Sm1 C5 29.74(6)
C4 Sm1 C5 29.94(6)
O3 Sm1 Sm2 35.15(3)
O1 Sm1 Sm2 34.01(3)
O2 Sm1 Sm2 99.50(4)
C38 Sm1 Sm2 100.62(4)
C2 Sm1 Sm2 119.72(4)
C3 Sm1 Sm2 104.71(4)
C1 Sm1 Sm2 150.28(4)
C4 Sm1 Sm2 118.62(4)
C5 Sm1 Sm2 148.50(4)
O1 Sm2 O3 69.29(5)
O1 Sm2 O4 117.46(5)
O3 Sm2 O4 78.77(4)
O1 Sm2 C56 78.35(5)
O3 Sm2 C56 120.83(5)
O4 Sm2 C56 74.19(6)
O1 Sm2 C11 90.52(5)
O3 Sm2 C11 116.52(5)
O4 Sm2 C11 151.89(5)
C56 Sm2 C11 111.75(6)
O1 Sm2 C15 112.72(5)
O3 Sm2 C15 103.87(5)
O4 Sm2 C15 126.68(5)
C56 Sm2 C15 134.44(6)
C11 Sm2 C15 30.43(6)
O1 Sm2 C14 140.36(5)
O3 Sm2 C14 120.26(5)
O4 Sm2 C14 102.14(5)
C56 Sm2 C14 116.40(6)
C11 Sm2 C14 50.05(6)
C15 Sm2 C14 30.33(6)
O1 Sm2 C12 99.21(6)
O3 Sm2 C12 146.49(5)
O4 Sm2 C12 132.12(6)
C56 Sm2 C12 85.18(6)
C11 Sm2 C12 30.17(6)
C15 Sm2 C12 50.08(6)
C14 Sm2 C12 50.02(6)
O1 Sm2 C13 129.07(6)
O3 Sm2 C13 150.45(5)
O4 Sm2 C13 104.84(5)
C56 Sm2 C13 87.79(6)
C11 Sm2 C13 49.91(6)
C15 Sm2 C13 50.02(6)
C14 Sm2 C13 30.24(6)
C12 Sm2 C13 30.28(6)
O1 Sm2 Sm1 35.60(3)
O3 Sm2 Sm1 33.72(3)
O4 Sm2 Sm1 99.59(3)
C56 Sm2 Sm1 102.27(4)
C11 Sm2 Sm1 105.52(4)
C15 Sm2 Sm1 111.22(4)
C14 Sm2 Sm1 139.45(4)
C12 Sm2 Sm1 127.17(5)
C13 Sm2 Sm1 155.33(4)
C55 O1 Sm2 121.65(12)
C55 O1 Sm1 127.91(12)
Sm2 O1 Sm1 110.39(5)
C21 O2 C58 113.06(17)
C21 O2 Sm1 107.78(11)
C58 O2 Sm1 124.92(13)
C37 O3 Sm1 125.28(12)
C37 O3 Sm2 123.58(12)
Sm1 O3 Sm2 111.14(5)
C39 O4 C60 112.97(16)
C39 O4 Sm2 108.95(11)
C60 O4 Sm2 123.80(12)
C5 C1 C2 108.10(17)
C5 C1 C6 126.2(2)
C2 C1 C6 125.27(19)
C5 C1 Sm1 76.11(11)
C2 C1 Sm1 73.56(11)
C6 C1 Sm1 122.40(13)
C3 C2 C1 107.54(17)
C3 C2 C7 125.78(19)
C1 C2 C7 125.76(19)
C3 C2 Sm1 74.94(11)
C1 C2 Sm1 75.88(11)
C7 C2 Sm1 123.75(13)
C4 C3 C2 107.99(17)
C4 C3 C8 126.96(18)
C2 C3 C8 124.99(18)
C4 C3 Sm1 76.26(11)
C2 C3 Sm1 74.57(11)
C8 C3 Sm1 117.61(13)
C3 C4 C5 108.14(17)
C3 C4 C9 127.02(18)
C5 C4 C9 124.59(19)
C3 C4 Sm1 73.56(10)
C5 C4 Sm1 75.64(11)
C9 C4 Sm1 121.33(12)
C1 C5 C4 108.23(17)
C1 C5 C10 127.88(19)
C4 C5 C10 123.53(19)
C1 C5 Sm1 74.15(11)
C4 C5 Sm1 74.42(10)
C10 C5 Sm1 122.81(13)
C12 C11 C15 108.35(18)
C12 C11 C16 126.44(19)
C15 C11 C16 124.97(19)
C12 C11 Sm2 75.38(11)
C15 C11 Sm2 74.90(11)
C16 C11 Sm2 120.33(13)
C11 C12 C13 107.96(17)
C11 C12 C17 128.1(2)
C13 C12 C17 123.7(2)
C11 C12 Sm2 74.45(11)
C13 C12 Sm2 75.14(11)
C17 C12 Sm2 120.18(13)
C14 C13 C12 107.88(18)
C14 C13 C18 127.0(2)
C12 C13 C18 124.8(2)
C14 C13 Sm2 74.41(11)
C12 C13 Sm2 74.58(11)
C18 C13 Sm2 122.02(13)
C15 C14 C13 108.15(18)
C15 C14 C19 125.18(19)
C13 C14 C19 126.65(19)
C15 C14 Sm2 74.68(11)
C13 C14 Sm2 75.35(11)
C19 C14 Sm2 117.69(12)
C14 C15 C11 107.66(17)
C14 C15 C20 125.96(18)
C11 C15 C20 125.04(19)
C14 C15 Sm2 74.99(11)
C11 C15 Sm2 74.66(11)
C20 C15 Sm2 126.62(13)
C22 C21 C26 122.8(2)
C22 C21 O2 117.3(2)
C26 C21 O2 119.93(18)
C21 C22 C23 119.5(2)
C24 C23 C22 119.3(2)
C23 C24 C25 120.3(2)
C24 C25 C26 121.9(2)
C21 C26 C25 116.2(2)
C21 C26 C27 123.77(19)
C25 C26 C27 120.0(2)
C28 C27 C38 122.4(2)
C28 C27 C26 116.66(18)
C38 C27 C26 120.89(17)
C29 C28 C27 120.2(2)
C28 C29 C31 119.47(19)
C31 C3A1 C38 121.22(18)
C31 C3A1 C32 116.40(18)
C38 C3A1 C32 122.37(17)
C29 C31 C3A1 120.83(19)
C37 C32 C33 116.55(19)
C37 C32 C3A1 124.45(17)
C33 C32 C3A1 119.00(18)
C34 C33 C32 123.0(2)
C33 C34 C35 119.5(2)
C36 C35 C34 119.2(2)
C35 C36 C37 121.4(2)
O3 C37 C36 117.64(17)
O3 C37 C32 122.09(17)
C36 C37 C32 120.26(18)
C27 C38 C3A1 115.77(17)
C27 C38 Sm1 119.16(14)
C3A1 C38 Sm1 124.09(13)
C40 C39 C44 123.2(2)
C40 C39 O4 117.07(19)
C44 C39 O4 119.75(18)
C39 C40 C41 119.0(2)
C42 C41 C40 119.3(2)
C41 C42 C43 120.6(2)
C42 C43 C44 121.9(2)
C39 C44 C43 115.93(19)
C39 C44 C45 123.06(18)
C43 C44 C45 121.0(2)
C46 C45 C56 122.5(2)
C46 C45 C44 116.86(19)
C56 C45 C44 120.59(18)
C47 C46 C45 119.9(2)
C48 C47 C46 119.5(2)
C47 C48 C49 121.0(2)
C48 C49 C56 120.9(2)
C48 C49 C50 116.62(19)
C56 C49 C50 122.41(18)
C55 C50 C51 116.5(2)
C55 C50 C49 125.08(18)
C51 C50 C49 118.43(19)
C52 C51 C50 123.2(2)
C51 C52 C53 119.2(2)
C52 C53 C54 119.7(2)
C53 C54 C55 121.0(2)
O1 C55 C54 117.76(18)
O1 C55 C50 121.85(18)
C54 C55 C50 120.40(19)
C49 C56 C45 115.89(18)
C49 C56 Sm2 121.72(14)
C45 C56 Sm2 121.19(14)

loop_
_geom_bond_atom_site_label_1
_geom_bond_atom_site_label_2
_geom_bond_distance
Sm1 O3 2.2817(14)
Sm1 O1 2.3812(14)
Sm1 O2 2.4584(14)
Sm1 C38 2.4687(19)
Sm1 C2 2.6924(19)
Sm1 C3 2.6971(18)
Sm1 C1 2.7224(18)
Sm1 C4 2.7317(18)
Sm1 C5 2.7472(19)
Sm1 Sm2 3.8341(3)
Sm2 O1 2.2879(14)
Sm2 O3 2.3664(14)
Sm2 O4 2.4546(13)
Sm2 C56 2.4821(19)
Sm2 C11 2.7020(19)
Sm2 C15 2.7051(19)
Sm2 C14 2.7090(18)
Sm2 C12 2.7138(19)
Sm2 C13 2.7210(19)
O1 C55 1.369(2)
O2 C21 1.403(2)
O2 C58 1.447(3)
O3 C37 1.364(2)
O4 C39 1.406(2)
O4 C60 1.455(3)
C1 C5 1.404(3)
C1 C2 1.428(3)
C1 C6 1.497(3)
C2 C3 1.417(3)
C2 C7 1.501(3)
C3 C4 1.414(3)
C3 C8 1.493(3)
C4 C5 1.415(3)
C4 C9 1.497(3)
C5 C10 1.505(3)
C11 C12 1.410(3)
C11 C15 1.419(3)
C11 C16 1.501(3)
C12 C13 1.420(3)
C12 C17 1.493(3)
C13 C14 1.417(3)
C13 C18 1.495(3)
C14 C15 1.416(3)
C14 C19 1.506(3)
C15 C20 1.495(3)
C21 C22 1.379(3)
C21 C26 1.392(3)
C22 C23 1.394(4)
C23 C24 1.373(4)
C24 C25 1.390(3)
C25 C26 1.396(3)
C26 C27 1.495(3)
C27 C28 1.392(3)
C27 C38 1.417(3)
C28 C29 1.380(3)
C29 C31 1.385(3)
C3A1 C31 1.401(3)
C3A1 C38 1.417(3)
C3A1 C32 1.500(3)
C32 C37 1.403(3)
C32 C33 1.405(3)
C33 C34 1.377(3)
C34 C35 1.382(3)
C35 C36 1.382(3)
C36 C37 1.396(3)
C39 C40 1.380(3)
C39 C44 1.396(3)
C40 C41 1.404(3)
C41 C42 1.369(3)
C42 C43 1.387(3)
C43 C44 1.398(3)
C44 C45 1.492(3)
C45 C46 1.393(3)
C45 C56 1.421(3)
C46 C47 1.385(3)
C47 C48 1.379(3)
C48 C49 1.408(3)
C49 C56 1.414(3)
C49 C50 1.498(3)
C50 C55 1.405(3)
C50 C51 1.406(3)
C51 C52 1.371(3)
C52 C53 1.380(4)
C53 C54 1.386(3)
C54 C55 1.389(3)
